data_4349356
loop_
_publ_author_name
'Ortu, Fabrizio'
'Liu, Jingjing'
'Burton, Matthew'
'Fowler, Jonathan M.'
'Formanuik, Alasdair'
'Boulon, Marie-Emmanuelle'
'Chilton, Nicholas F.'
'Mills, David P.'

_publ_section_title
;
 Analysis of Lanthanide-Radical Magnetic Interactions in Ce(III)
 2,2'-Bipyridyl Complexes.
;
_journal_issue 5
_journal_name_full 'Inorganic chemistry'
_journal_page_first 2496
_journal_page_last 2505
_journal_paper_doi 10.1021/acs.inorgchem.6b02683
_journal_volume 56
_journal_year 2017
_chemical_formula_moiety 'C38 H66 Ce N2 Si6'
_chemical_formula_sum 'C38 H66 Ce N2 Si6'
_chemical_formula_weight 859.58
_space_group_crystal_system orthorhombic
_space_group_IT_number 61
_space_group_name_Hall '-P 2ac 2ab'
_space_group_name_H-M_alt 'P b c a'
_atom_sites_solution_hydrogens geom
_audit_creation_date 2015-03-09
_audit_creation_method
;
Olex2 1.2
(compiled 2015.01.26 svn.r3150 for OlexSys, GUI svn.r4998)
;
_cell_angle_alpha 90
_cell_angle_beta 90
_cell_angle_gamma 90
_cell_formula_units_Z 8
_cell_length_a 17.9857(14)
_cell_length_b 18.2507(17)
_cell_length_c 28.791(3)
_cell_measurement_reflns_used 2225
_cell_measurement_temperature 150.03(10)
_cell_measurement_theta_max 22.7690
_cell_measurement_theta_min 3.5910
_cell_volume 9450.7(15)
_computing_cell_refinement
;
CrysAlisPro, Agilent Technologies,
Version 1.171.36.32 (release 02-08-2013 CrysAlis171 .NET)
(compiled Aug  2 2013,16:46:58)
;
_computing_data_collection
;
CrysAlisPro, Agilent Technologies,
Version 1.171.36.32 (release 02-08-2013 CrysAlis171 .NET)
(compiled Aug  2 2013,16:46:58)
;
_computing_data_reduction
;
CrysAlisPro, Agilent Technologies,
Version 1.171.36.32 (release 02-08-2013 CrysAlis171 .NET)
(compiled Aug  2 2013,16:46:58)
;
_computing_molecular_graphics 'Olex2 (Dolomanov et al., 2009)'
_computing_publication_material 'Olex2 (Dolomanov et al., 2009)'
_computing_structure_refinement 'ShelXL (Sheldrick, 2008)'
_diffrn_ambient_environment N~2~
_diffrn_ambient_temperature 150.03(10)
_diffrn_detector 'CCD plate'
_diffrn_detector_area_resol_mean 8.0714
_diffrn_detector_type Eos
_diffrn_measured_fraction_theta_full 0.998
_diffrn_measured_fraction_theta_max 0.998
_diffrn_measurement_details
;
#__ type_ start__ end____ width___ exp.time_
  1 omega   28.00   54.00   1.0000   25.0000
omega____ theta____ kappa____ phi______ frames
    -       18.8601  -99.0000   60.0000 26

#__ type_ start__ end____ width___ exp.time_
  2 omega   35.00   94.00   1.0000   25.0000
omega____ theta____ kappa____ phi______ frames
    -       18.8601  178.0000  -90.0000 59

#__ type_ start__ end____ width___ exp.time_
  3 omega   46.00   81.00   1.0000   25.0000
omega____ theta____ kappa____ phi______ frames
    -       18.8601   37.0000   90.0000 35

#__ type_ start__ end____ width___ exp.time_
  4 omega   36.00   95.00   1.0000   25.0000
omega____ theta____ kappa____ phi______ frames
    -       18.8601  178.0000   30.0000 59
;
_diffrn_measurement_device 'four-circle diffractometer'
_diffrn_measurement_device_type 'SuperNova, Single source at offset, Eos'
_diffrn_measurement_method '\w scans'
_diffrn_orient_matrix_UB_11 -0.0234453000
_diffrn_orient_matrix_UB_12 -0.0275998000
_diffrn_orient_matrix_UB_13 -0.0092731000
_diffrn_orient_matrix_UB_21 -0.0311654000
_diffrn_orient_matrix_UB_22 0.0234422000
_diffrn_orient_matrix_UB_23 0.0027385000
_diffrn_orient_matrix_UB_31 0.0058494000
_diffrn_orient_matrix_UB_32 0.0141471000
_diffrn_orient_matrix_UB_33 -0.0226515000
_diffrn_radiation_monochromator mirror
_diffrn_radiation_probe x-ray
_diffrn_radiation_type MoK\a
_diffrn_radiation_wavelength 0.71073
_diffrn_reflns_av_R_equivalents 0.1158
_diffrn_reflns_av_unetI/netI 0.1665
_diffrn_reflns_Laue_measured_fraction_full 0.998
_diffrn_reflns_Laue_measured_fraction_max 0.998
_diffrn_reflns_limit_h_max 21
_diffrn_reflns_limit_h_min -16
_diffrn_reflns_limit_k_max 21
_diffrn_reflns_limit_k_min -18
_diffrn_reflns_limit_l_max 28
_diffrn_reflns_limit_l_min -34
_diffrn_reflns_number 28201
_diffrn_reflns_point_group_measured_fraction_full 0.998
_diffrn_reflns_point_group_measured_fraction_max 0.998
_diffrn_reflns_theta_full 25.349
_diffrn_reflns_theta_max 25.349
_diffrn_reflns_theta_min 3.246
_diffrn_source 'SuperNova (Mo) X-ray Source'
_exptl_absorpt_coefficient_mu 1.141
_exptl_absorpt_correction_T_max 1.000
_exptl_absorpt_correction_T_min 0.915
_exptl_absorpt_correction_type gaussian
_exptl_absorpt_process_details
;
CrysAlisPro, Agilent Technologies,
Version 1.171.36.32 (release 02-08-2013 CrysAlis171 .NET)
(compiled Aug  2 2013,16:46:58)
Numerical absorption correction based on gaussian integration over
			a multifaceted crystal model
;
_exptl_crystal_colour 'dark red'
_exptl_crystal_density_diffrn 1.208
_exptl_crystal_description block
_exptl_crystal_F_000 3600
_exptl_crystal_size_max 0.1703
_exptl_crystal_size_mid 0.0753
_exptl_crystal_size_min 0.0493
_refine_diff_density_max 0.900
_refine_diff_density_min -1.060
_refine_diff_density_rms 0.130
_refine_ls_extinction_method none
_refine_ls_goodness_of_fit_ref 1.001
_refine_ls_hydrogen_treatment constr
_refine_ls_matrix_type full
_refine_ls_number_parameters 442
_refine_ls_number_reflns 8619
_refine_ls_number_restraints 282
_refine_ls_restrained_S_all 1.034
_refine_ls_R_factor_all 0.1690
_refine_ls_R_factor_gt 0.0674
_refine_ls_shift/su_max 0.000
_refine_ls_shift/su_mean 0.000
_refine_ls_structure_factor_coef Fsqd
_refine_ls_weighting_details 'w=1/[\s^2^(Fo^2^)+(0.0191P)^2^] where P=(Fo^2^+2Fc^2^)/3'
_refine_ls_weighting_scheme calc
_refine_ls_wR_factor_gt 0.1017
_refine_ls_wR_factor_ref 0.1335
_reflns_Friedel_coverage 0.000
_reflns_number_gt 3978
_reflns_number_total 8619
_reflns_threshold_expression 'I > 2\s(I)'
_cod_data_source_file ic6b02683_si_002.cif
_cod_data_source_block 4
_cod_database_code 4349356
_manchester_internal_coll_name adpm145
_manchester_internal_coll_client FO/DPM
_manchester_internal_coll_type custom
_manchester_internal_coll_frame_time 25s
_manchester_internal_coll_frame_width 1
_manchester_internal_coll_frame_method '\w scans'
_manchester_internal_coll_user FO
_manchester_internal_coll_date 05/03/2015
_manchester_internal_process_user FO
_manchester_internal_process_date 07/03/2015
_manchester_internal_solution_user FO
_manchester_internal_solution_date 07/03/2015
_manchester_internal_refinement_user FO
_manchester_internal_refinement_date 07/03/2015
_manchester_internal_validation_user FO
_manchester_internal_validation_date 24/11/2015
_manchester_internal_archive_date 24/11/2015
_chemical_oxdiff_formula 'C40 Si6 Ce N2'
_shelx_space_group_comment
;
The symmetry employed for this shelxl refinement is uniquely defined
by the following loop, which should always be used as a source of
symmetry information in preference to the above space-group names.
They are only intended as comments.
;
_reflns_odcompleteness_completeness 99.67
_reflns_odcompleteness_iscentric 1
_reflns_odcompleteness_theta 26.32
_olex2_refinement_description
;
1. Fixed Uiso
 At 1.2 times of:
  All C(H) groups
 At 1.5 times of:
  All C(H,H,H) groups
2. Uiso/Uaniso restraints and constraints
All non-hydrogen atoms have similar U: within 2A with sigma of 0.004 and sigma
for terminal atoms of 0.008
3.a Aromatic/amide H refined with riding coordinates:
 C3(H3), C5(H5), C17(H17), C19(H19), C29(H29), C30(H30), C31(H31), C32(H32),
 C35(H35), C36(H36), C37(H37), C38(H38)
3.b Idealised Me refined as rotating group:
 C6(H6A,H6B,H6C), C7(H7A,H7B,H7C), C8(H8A,H8B,H8C), C9(H9A,H9B,H9C), C10(H10A,
 H10B,H10C), C11(H11A,H11B,H11C), C12(H12A,H12B,H12C), C13(H13A,H13B,H13C),
 C14(H14A,H14B,H14C), C20(H20A,H20B,H20C), C21(H21A,H21B,H21C), C22(H22A,H22B,
 H22C), C23(H23A,H23B,H23C), C24(H24A,H24B,H24C), C25(H25A,H25B,H25C), C26(H26A,
 H26B,H26C), C27(H27A,H27B,H27C), C28(H28A,H28B,H28C)
;
_shelx_shelxl_version_number 2014/7
_olex2_submission_special_instructions 'No special instructions were received'

loop_
_space_group_symop_operation_xyz
'x, y, z'
'-x+1/2, -y, z+1/2'
'x+1/2, -y+1/2, -z'
'-x, y+1/2, -z+1/2'
'-x, -y, -z'
'x-1/2, y, -z-1/2'
'-x-1/2, y-1/2, z'
'x, -y-1/2, z-1/2'

loop_
_atom_site_label
_atom_site_type_symbol
_atom_site_fract_x
_atom_site_fract_y
_atom_site_fract_z
_atom_site_U_iso_or_equiv
_atom_site_adp_type
_atom_site_occupancy
_atom_site_site_symmetry_order
_atom_site_calc_flag
_atom_site_refinement_flags_posn
_atom_site_refinement_flags_adp
Ce1 Ce -0.00059(3) 0.24432(2) 0.12769(2) 0.01957(13) Uani 1 1 d . U
Si1 Si -0.06094(14) 0.16946(16) -0.01064(9) 0.0431(7) Uani 1 1 d . U
Si2 Si 0.07326(15) 0.33926(15) 0.00108(9) 0.0406(7) Uani 1 1 d . U
Si3 Si 0.18372(12) 0.10029(13) 0.10763(8) 0.0280(6) Uani 1 1 d . U
Si4 Si 0.08498(13) 0.20394(15) 0.26584(9) 0.0341(6) Uani 1 1 d . U
Si5 Si -0.08401(12) 0.33916(13) 0.25198(8) 0.0260(6) Uani 1 1 d . U
Si6 Si -0.14663(12) 0.06851(13) 0.16222(9) 0.0266(6) Uani 1 1 d . U
N1 N 0.0375(4) 0.3736(4) 0.1380(2) 0.0355(14) Uani 1 1 d . U
N2 N -0.0955(4) 0.3356(4) 0.1038(2) 0.0299(14) Uani 1 1 d . U
C1 C 0.0109(4) 0.1936(4) 0.0336(3) 0.0313(13) Uani 1 1 d . U
C2 C 0.0615(4) 0.2552(5) 0.0375(3) 0.0298(13) Uani 1 1 d . U
C3 C 0.1195(4) 0.2318(4) 0.0674(3) 0.0271(14) Uani 1 1 d . U
H3 H 0.1597 0.2609 0.0760 0.032 Uiso 1 1 calc R .
C4 C 0.1088(4) 0.1585(4) 0.0828(3) 0.0268(13) Uani 1 1 d . U
C5 C 0.0418(4) 0.1370(4) 0.0621(3) 0.0269(14) Uani 1 1 d . U
H5 H 0.0199 0.0913 0.0665 0.032 Uiso 1 1 calc R .
C6 C -0.0161(5) 0.1580(6) -0.0661(3) 0.066(3) Uani 1 1 d . U
H6A H -0.0085 0.2052 -0.0802 0.100 Uiso 1 1 calc GR .
H6B H -0.0469 0.1286 -0.0860 0.100 Uiso 1 1 calc GR .
H6C H 0.0311 0.1343 -0.0618 0.100 Uiso 1 1 calc GR .
C7 C -0.1018(5) 0.0770(5) 0.0037(3) 0.075(3) Uani 1 1 d . U
H7A H -0.0628 0.0412 0.0050 0.113 Uiso 1 1 calc GR .
H7B H -0.1370 0.0634 -0.0198 0.113 Uiso 1 1 calc GR .
H7C H -0.1263 0.0794 0.0333 0.113 Uiso 1 1 calc GR .
C8 C -0.1453(5) 0.2258(6) -0.0138(4) 0.094(3) Uani 1 1 d . U
H8A H -0.1648 0.2330 0.0170 0.141 Uiso 1 1 calc GR .
H8B H -0.1818 0.2015 -0.0326 0.141 Uiso 1 1 calc GR .
H8C H -0.1334 0.2725 -0.0272 0.141 Uiso 1 1 calc GR .
C9 C -0.0165(5) 0.3822(5) -0.0182(3) 0.078(3) Uani 1 1 d . U
H9A H -0.0481 0.3453 -0.0315 0.118 Uiso 1 1 calc GR .
H9B H -0.0064 0.4192 -0.0410 0.118 Uiso 1 1 calc GR .
H9C H -0.0410 0.4040 0.0080 0.118 Uiso 1 1 calc GR .
C10 C 0.1311(5) 0.4076(5) 0.0309(3) 0.068(3) Uani 1 1 d . U
H10A H 0.1068 0.4229 0.0590 0.102 Uiso 1 1 calc GR .
H10B H 0.1383 0.4492 0.0110 0.102 Uiso 1 1 calc GR .
H10C H 0.1785 0.3864 0.0383 0.102 Uiso 1 1 calc GR .
C11 C 0.1255(4) 0.3111(5) -0.0515(3) 0.045(2) Uani 1 1 d . U
H11A H 0.1742 0.2947 -0.0427 0.067 Uiso 1 1 calc GR .
H11B H 0.1298 0.3521 -0.0723 0.067 Uiso 1 1 calc GR .
H11C H 0.0995 0.2720 -0.0668 0.067 Uiso 1 1 calc GR .
C12 C 0.2392(4) 0.1510(5) 0.1513(3) 0.041(2) Uani 1 1 d . U
H12A H 0.2625 0.1924 0.1368 0.061 Uiso 1 1 calc GR .
H12B H 0.2766 0.1193 0.1639 0.061 Uiso 1 1 calc GR .
H12C H 0.2071 0.1676 0.1758 0.061 Uiso 1 1 calc GR .
C13 C 0.1438(4) 0.0145(4) 0.1330(3) 0.038(2) Uani 1 1 d . U
H13A H 0.1134 0.0266 0.1593 0.056 Uiso 1 1 calc GR .
H13B H 0.1835 -0.0173 0.1427 0.056 Uiso 1 1 calc GR .
H13C H 0.1141 -0.0100 0.1100 0.056 Uiso 1 1 calc GR .
C14 C 0.2461(4) 0.0754(5) 0.0588(3) 0.040(2) Uani 1 1 d . U
H14A H 0.2173 0.0552 0.0339 0.061 Uiso 1 1 calc GR .
H14B H 0.2817 0.0398 0.0692 0.061 Uiso 1 1 calc GR .
H14C H 0.2717 0.1184 0.0481 0.061 Uiso 1 1 calc GR .
C15 C 0.0042(4) 0.2047(4) 0.2243(2) 0.0227(12) Uani 1 1 d . U
C16 C -0.0574(4) 0.2546(4) 0.2198(2) 0.0222(12) Uani 1 1 d . U
C17 C -0.1109(4) 0.2163(4) 0.1934(2) 0.0210(14) Uani 1 1 d . U
H17 H -0.1574 0.2352 0.1859 0.025 Uiso 1 1 calc R .
C18 C -0.0859(4) 0.1459(4) 0.1794(3) 0.0222(12) Uani 1 1 d . U
C19 C -0.0139(4) 0.1402(4) 0.1989(2) 0.0203(13) Uani 1 1 d . U
H19 H 0.0173 0.0999 0.1956 0.024 Uiso 1 1 calc R .
C20 C 0.0497(5) 0.2184(5) 0.3259(3) 0.052(2) Uani 1 1 d . U
H20A H 0.0370 0.2690 0.3301 0.079 Uiso 1 1 calc GR .
H20B H 0.0875 0.2049 0.3478 0.079 Uiso 1 1 calc GR .
H20C H 0.0063 0.1886 0.3308 0.079 Uiso 1 1 calc GR .
C21 C 0.1262(4) 0.1095(5) 0.2651(3) 0.041(2) Uani 1 1 d . U
H21A H 0.0888 0.0744 0.2732 0.061 Uiso 1 1 calc GR .
H21B H 0.1663 0.1070 0.2870 0.061 Uiso 1 1 calc GR .
H21C H 0.1448 0.0989 0.2345 0.061 Uiso 1 1 calc GR .
C22 C 0.1606(4) 0.2719(5) 0.2546(3) 0.047(2) Uani 1 1 d . U
H22A H 0.1848 0.2604 0.2258 0.071 Uiso 1 1 calc GR .
H22B H 0.1961 0.2702 0.2794 0.071 Uiso 1 1 calc GR .
H22C H 0.1396 0.3202 0.2528 0.071 Uiso 1 1 calc GR .
C23 C -0.0057(4) 0.4027(4) 0.2640(3) 0.036(2) Uani 1 1 d . U
H23A H 0.0296 0.3791 0.2840 0.055 Uiso 1 1 calc GR .
H23B H -0.0244 0.4461 0.2789 0.055 Uiso 1 1 calc GR .
H23C H 0.0180 0.4160 0.2353 0.055 Uiso 1 1 calc GR .
C24 C -0.1538(4) 0.3920(4) 0.2181(3) 0.033(2) Uani 1 1 d . U
H24A H -0.1308 0.4119 0.1908 0.050 Uiso 1 1 calc GR .
H24B H -0.1730 0.4312 0.2369 0.050 Uiso 1 1 calc GR .
H24C H -0.1939 0.3601 0.2092 0.050 Uiso 1 1 calc GR .
C25 C -0.1317(4) 0.3123(5) 0.3073(3) 0.037(2) Uani 1 1 d . U
H25A H -0.1739 0.2821 0.3003 0.055 Uiso 1 1 calc GR .
H25B H -0.1479 0.3556 0.3234 0.055 Uiso 1 1 calc GR .
H25C H -0.0977 0.2856 0.3266 0.055 Uiso 1 1 calc GR .
C26 C -0.1786(4) 0.0258(5) 0.2175(3) 0.041(2) Uani 1 1 d . U
H26A H -0.2053 0.0614 0.2355 0.061 Uiso 1 1 calc GR .
H26B H -0.1364 0.0089 0.2348 0.061 Uiso 1 1 calc GR .
H26C H -0.2107 -0.0148 0.2106 0.061 Uiso 1 1 calc GR .
C27 C -0.2268(4) 0.1051(4) 0.1290(3) 0.039(2) Uani 1 1 d . U
H27A H -0.2453 0.1484 0.1440 0.058 Uiso 1 1 calc GR .
H27B H -0.2655 0.0688 0.1279 0.058 Uiso 1 1 calc GR .
H27C H -0.2113 0.1169 0.0980 0.058 Uiso 1 1 calc GR .
C28 C -0.0967(4) -0.0026(4) 0.1280(3) 0.034(2) Uani 1 1 d . U
H28A H -0.1302 -0.0421 0.1210 0.051 Uiso 1 1 calc GR .
H28B H -0.0556 -0.0210 0.1458 0.051 Uiso 1 1 calc GR .
H28C H -0.0787 0.0185 0.0996 0.051 Uiso 1 1 calc GR .
C29 C 0.1054(5) 0.3914(5) 0.1544(3) 0.0410(16) Uani 1 1 d . U
H29 H 0.1386 0.3535 0.1603 0.049 Uiso 1 1 calc R .
C30 C 0.1286(5) 0.4610(5) 0.1630(3) 0.0444(17) Uani 1 1 d . U
H30 H 0.1750 0.4704 0.1758 0.053 Uiso 1 1 calc R .
C31 C 0.0800(5) 0.5176(5) 0.1517(3) 0.0491(17) Uani 1 1 d . U
H31 H 0.0946 0.5659 0.1565 0.059 Uiso 1 1 calc R .
C32 C 0.0122(5) 0.5035(5) 0.1340(3) 0.0441(16) Uani 1 1 d . U
H32 H -0.0199 0.5421 0.1273 0.053 Uiso 1 1 calc R .
C33 C -0.0108(5) 0.4300(4) 0.1255(3) 0.0368(14) Uani 1 1 d . U
C34 C -0.0804(5) 0.4107(5) 0.1061(3) 0.0347(14) Uani 1 1 d . U
C35 C -0.1351(5) 0.4600(5) 0.0884(3) 0.0405(16) Uani 1 1 d . U
H35 H -0.1253 0.5101 0.0883 0.049 Uiso 1 1 calc R .
C36 C -0.2004(5) 0.4358(5) 0.0720(3) 0.0428(17) Uani 1 1 d . U
H36 H -0.2349 0.4687 0.0600 0.051 Uiso 1 1 calc R .
C37 C -0.2162(5) 0.3619(5) 0.0729(3) 0.0428(17) Uani 1 1 d . U
H37 H -0.2621 0.3444 0.0630 0.051 Uiso 1 1 calc R .
C38 C -0.1626(5) 0.3148(5) 0.0887(3) 0.0383(16) Uani 1 1 d . U
H38 H -0.1737 0.2650 0.0891 0.046 Uiso 1 1 calc R .

loop_
_atom_site_aniso_label
_atom_site_aniso_U_11
_atom_site_aniso_U_22
_atom_site_aniso_U_33
_atom_site_aniso_U_23
_atom_site_aniso_U_13
_atom_site_aniso_U_12
Ce1 0.0233(2) 0.0186(2) 0.0168(2) -0.0005(2) 0.0019(2) 0.0003(3)
Si1 0.0490(16) 0.0544(18) 0.0260(14) -0.0084(13) -0.0112(13) 0.0147(14)
Si2 0.0585(16) 0.0356(15) 0.0276(14) 0.0111(12) 0.0132(13) 0.0065(14)
Si3 0.0287(12) 0.0268(14) 0.0284(14) -0.0022(12) 0.0006(12) 0.0046(11)
Si4 0.0281(12) 0.0435(16) 0.0307(14) -0.0054(13) -0.0073(12) 0.0059(12)
Si5 0.0263(12) 0.0251(13) 0.0266(13) -0.0080(11) 0.0061(11) -0.0051(11)
Si6 0.0261(12) 0.0224(13) 0.0314(14) -0.0001(11) -0.0029(12) -0.0040(11)
N1 0.046(3) 0.030(3) 0.031(3) -0.003(3) 0.011(3) -0.011(3)
N2 0.039(3) 0.026(3) 0.025(3) 0.002(3) -0.001(3) 0.003(3)
C1 0.038(3) 0.036(3) 0.020(2) -0.001(2) 0.001(2) 0.011(2)
C2 0.038(2) 0.031(3) 0.021(2) 0.003(2) 0.007(2) 0.010(2)
C3 0.031(3) 0.027(3) 0.023(3) 0.002(3) 0.006(3) 0.006(3)
C4 0.028(2) 0.028(3) 0.024(2) 0.002(2) 0.004(2) 0.006(2)
C5 0.030(3) 0.029(3) 0.022(3) 0.002(3) 0.006(3) 0.007(3)
C6 0.076(5) 0.089(6) 0.034(5) -0.024(5) -0.003(5) -0.027(5)
C7 0.077(6) 0.100(6) 0.050(5) 0.006(5) -0.032(5) -0.031(5)
C8 0.094(6) 0.107(7) 0.081(6) -0.037(6) -0.041(6) 0.028(6)
C9 0.084(6) 0.079(6) 0.073(6) 0.040(5) 0.026(5) 0.025(5)
C10 0.116(6) 0.046(5) 0.042(5) 0.007(5) 0.012(5) -0.011(5)
C11 0.060(5) 0.043(5) 0.031(5) 0.008(4) 0.010(4) -0.012(4)
C12 0.042(4) 0.039(5) 0.041(5) -0.004(4) -0.005(4) 0.008(4)
C13 0.046(5) 0.029(5) 0.038(5) 0.005(4) 0.001(4) 0.006(4)
C14 0.043(4) 0.033(5) 0.046(5) -0.005(4) 0.006(4) 0.007(4)
C15 0.022(2) 0.026(2) 0.020(2) -0.003(2) 0.000(2) -0.001(2)
C16 0.023(2) 0.024(2) 0.020(2) -0.004(2) 0.003(2) -0.004(2)
C17 0.021(3) 0.022(3) 0.020(3) -0.001(3) 0.004(3) -0.003(3)
C18 0.023(2) 0.022(2) 0.023(2) 0.001(2) 0.005(2) -0.002(2)
C19 0.024(3) 0.019(3) 0.018(3) 0.001(2) 0.002(3) 0.001(3)
C20 0.061(5) 0.064(6) 0.032(5) 0.001(4) -0.012(4) 0.024(5)
C21 0.036(4) 0.048(5) 0.038(5) -0.005(4) -0.018(4) 0.011(4)
C22 0.034(4) 0.056(5) 0.052(5) -0.020(5) -0.008(4) -0.003(4)
C23 0.037(4) 0.034(4) 0.038(5) -0.016(4) 0.007(4) -0.006(4)
C24 0.036(4) 0.026(4) 0.038(5) -0.006(4) 0.006(4) 0.004(4)
C25 0.043(5) 0.037(5) 0.030(5) -0.001(4) 0.016(4) -0.001(4)
C26 0.041(5) 0.033(5) 0.048(5) 0.002(4) -0.001(4) 0.001(4)
C27 0.042(4) 0.029(4) 0.045(5) -0.003(4) -0.020(4) -0.004(4)
C28 0.037(4) 0.026(4) 0.039(5) 0.002(4) -0.006(4) -0.005(4)
C29 0.052(3) 0.036(3) 0.035(3) -0.006(3) 0.014(3) -0.011(3)
C30 0.053(4) 0.038(4) 0.042(3) -0.006(3) 0.016(3) -0.018(3)
C31 0.062(4) 0.038(3) 0.047(4) -0.007(3) 0.016(3) -0.017(3)
C32 0.058(3) 0.032(3) 0.042(3) -0.001(3) 0.014(3) -0.010(3)
C33 0.050(3) 0.027(3) 0.032(3) -0.001(3) 0.012(3) -0.006(3)
C34 0.049(3) 0.027(3) 0.029(3) 0.002(3) 0.004(3) 0.006(3)
C35 0.056(3) 0.033(3) 0.033(3) 0.002(3) 0.000(3) 0.012(3)
C36 0.055(3) 0.040(3) 0.033(3) 0.000(3) -0.006(3) 0.015(3)
C37 0.051(3) 0.042(3) 0.036(3) 0.001(3) -0.012(3) 0.010(3)
C38 0.046(3) 0.037(3) 0.033(3) 0.001(3) -0.007(3) 0.005(3)

loop_
_atom_type_symbol
_atom_type_description
_atom_type_scat_dispersion_real
_atom_type_scat_dispersion_imag
_atom_type_scat_source
C C 0.0033 0.0016 'International Tables Vol C Tables 4.2.6.8 and 6.1.1.4'
H H 0.0000 0.0000 'International Tables Vol C Tables 4.2.6.8 and 6.1.1.4'
Ce Ce -0.2486 2.6331 'International Tables Vol C Tables 4.2.6.8 and 6.1.1.4'
N N 0.0061 0.0033 'International Tables Vol C Tables 4.2.6.8 and 6.1.1.4'
Si Si 0.0817 0.0704 'International Tables Vol C Tables 4.2.6.8 and 6.1.1.4'

loop_
_exptl_crystal_face_index_h
_exptl_crystal_face_index_k
_exptl_crystal_face_index_l
_exptl_crystal_face_perp_dist
_exptl_oxdiff_crystal_face_indexfrac_h
_exptl_oxdiff_crystal_face_indexfrac_k
_exptl_oxdiff_crystal_face_indexfrac_l
_exptl_oxdiff_crystal_face_x
_exptl_oxdiff_crystal_face_y
_exptl_oxdiff_crystal_face_z
0 11 -37 0.0232 -0.0048 10.9974 -37.0076 0.0398 0.1566 0.9938
-23 8 12 0.0907 -22.9848 7.9902 12.0051 0.2070 0.9365 -0.2933
0 23 17 0.0312 -0.0015 22.9993 16.9994 -0.7924 0.5858 -0.0597
-1 20 25 0.0358 -0.9997 19.9995 25.0014 -0.7604 0.5685 -0.2892
-3 -22 21 0.0305 -2.9932 -21.9988 21.0071 0.4825 -0.3649 -0.8046
1 -19 -27 0.0399 0.9994 -18.9996 -27.0018 0.7513 -0.5505 0.3487
24 -5 -11 0.0570 23.9838 -4.9900 -11.0056 -0.3225 -0.8946 0.3190
2 -11 36 0.0187 2.0034 -10.9966 36.0070 -0.0774 -0.2216 -0.9595
-25 -1 5 0.0934 -24.9829 -1.0104 5.0057 0.5672 0.7686 -0.2738

loop_
_geom_angle_atom_site_label_1
_geom_angle_atom_site_label_2
_geom_angle_atom_site_label_3
_geom_angle
N1 Ce1 N2 65.4(2)
N1 Ce1 C1 113.6(2)
N1 Ce1 C2 86.2(2)
N1 Ce1 C3 86.5(2)
N1 Ce1 C4 113.0(2)
N1 Ce1 C5 131.8(2)
N1 Ce1 C15 96.6(2)
N1 Ce1 C16 85.7(2)
N1 Ce1 C17 106.9(2)
N1 Ce1 C18 134.5(2)
N1 Ce1 C19 125.5(2)
N2 Ce1 C1 90.2(2)
N2 Ce1 C2 88.3(2)
N2 Ce1 C3 114.6(2)
N2 Ce1 C4 136.4(2)
N2 Ce1 C5 117.8(2)
N2 Ce1 C15 117.2(2)
N2 Ce1 C16 88.1(2)
N2 Ce1 C17 79.7(2)
N2 Ce1 C18 101.7(2)
N2 Ce1 C19 126.8(2)
C1 Ce1 C15 146.1(2)
C2 Ce1 C1 29.5(2)
C2 Ce1 C15 153.2(2)
C2 Ce1 C16 171.9(2)
C3 Ce1 C1 47.8(2)
C3 Ce1 C2 29.28(19)
C3 Ce1 C4 29.4(2)
C3 Ce1 C5 46.9(2)
C3 Ce1 C15 124.0(2)
C3 Ce1 C16 149.9(2)
C3 Ce1 C17 164.0(2)
C3 Ce1 C18 135.0(2)
C3 Ce1 C19 117.8(2)
C4 Ce1 C1 48.7(2)
C4 Ce1 C2 49.2(2)
C4 Ce1 C15 106.4(2)
C4 Ce1 C16 135.4(2)
C5 Ce1 C1 29.12(19)
C5 Ce1 C2 47.9(2)
C5 Ce1 C4 28.70(19)
C5 Ce1 C15 117.6(2)
C5 Ce1 C16 139.9(2)
C16 Ce1 C1 157.8(2)
C16 Ce1 C15 29.15(19)
C17 Ce1 C1 129.2(2)
C17 Ce1 C2 156.2(2)
C17 Ce1 C4 134.7(2)
C17 Ce1 C5 121.2(2)
C17 Ce1 C15 47.1(2)
C17 Ce1 C16 28.99(18)
C17 Ce1 C18 29.5(2)
C17 Ce1 C19 47.1(2)
C18 Ce1 C1 109.6(2)
C18 Ce1 C2 138.6(2)
C18 Ce1 C4 105.6(2)
C18 Ce1 C5 93.4(2)
C18 Ce1 C15 48.6(2)
C18 Ce1 C16 49.4(2)
C18 Ce1 C19 29.29(19)
C19 Ce1 C1 118.5(2)
C19 Ce1 C2 138.7(2)
C19 Ce1 C4 91.0(2)
C19 Ce1 C5 92.4(2)
C19 Ce1 C15 28.97(19)
C19 Ce1 C16 48.2(2)
C1 Si1 C7 109.3(4)
C6 Si1 C1 108.8(4)
C6 Si1 C7 105.4(5)
C6 Si1 C8 113.1(5)
C8 Si1 C1 118.2(4)
C8 Si1 C7 101.0(5)
C2 Si2 C9 114.2(4)
C10 Si2 C2 111.0(4)
C10 Si2 C9 110.0(5)
C10 Si2 C11 106.4(4)
C11 Si2 C2 106.7(4)
C11 Si2 C9 108.0(4)
C4 Si3 C13 110.5(4)
C12 Si3 C4 111.4(4)
C12 Si3 C13 111.1(4)
C12 Si3 C14 108.1(4)
C14 Si3 C4 106.7(4)
C14 Si3 C13 108.8(4)
C20 Si4 C15 109.0(4)
C20 Si4 C21 106.0(4)
C20 Si4 C22 108.4(4)
C21 Si4 C15 107.7(4)
C22 Si4 C15 116.5(4)
C22 Si4 C21 108.7(4)
C16 Si5 C25 108.9(4)
C23 Si5 C16 114.6(3)
C23 Si5 C24 106.6(4)
C23 Si5 C25 110.6(4)
C24 Si5 C16 110.0(4)
C24 Si5 C25 105.8(4)
C18 Si6 C26 105.8(4)
C18 Si6 C27 108.8(4)
C18 Si6 C28 112.9(3)
C27 Si6 C26 110.5(4)
C27 Si6 C28 110.7(4)
C28 Si6 C26 108.0(4)
C29 N1 Ce1 121.5(6)
C29 N1 C33 118.5(7)
C33 N1 Ce1 120.0(5)
C34 N2 Ce1 120.7(5)
C38 N2 Ce1 121.3(6)
C38 N2 C34 118.0(7)
Si1 C1 Ce1 132.0(4)
C2 C1 Ce1 73.8(4)
C2 C1 Si1 132.1(6)
C5 C1 Ce1 73.6(4)
C5 C1 Si1 119.3(6)
C5 C1 C2 105.7(7)
Si2 C2 Ce1 128.0(4)
C1 C2 Ce1 76.7(4)
C1 C2 Si2 131.5(6)
C3 C2 Ce1 73.3(4)
C3 C2 Si2 120.3(6)
C3 C2 C1 105.9(7)
Ce1 C3 H3 113.1
C2 C3 Ce1 77.5(4)
C2 C3 H3 124.1
C2 C3 C4 111.9(7)
C4 C3 Ce1 77.1(4)
C4 C3 H3 124.1
Si3 C4 Ce1 130.2(4)
C3 C4 Ce1 73.5(4)
C3 C4 Si3 124.0(6)
C5 C4 Ce1 75.6(4)
C5 C4 Si3 128.8(6)
C5 C4 C3 104.3(7)
Ce1 C5 H5 114.7
C1 C5 Ce1 77.2(4)
C1 C5 H5 124.0
C4 C5 Ce1 75.7(4)
C4 C5 C1 112.1(7)
C4 C5 H5 124.0
Si1 C6 H6A 109.5
Si1 C6 H6B 109.5
Si1 C6 H6C 109.5
H6A C6 H6B 109.5
H6A C6 H6C 109.5
H6B C6 H6C 109.5
Si1 C7 H7A 109.5
Si1 C7 H7B 109.5
Si1 C7 H7C 109.5
H7A C7 H7B 109.5
H7A C7 H7C 109.5
H7B C7 H7C 109.5
Si1 C8 H8A 109.5
Si1 C8 H8B 109.5
Si1 C8 H8C 109.5
H8A C8 H8B 109.5
H8A C8 H8C 109.5
H8B C8 H8C 109.5
Si2 C9 H9A 109.5
Si2 C9 H9B 109.5
Si2 C9 H9C 109.5
H9A C9 H9B 109.5
H9A C9 H9C 109.5
H9B C9 H9C 109.5
Si2 C10 H10A 109.5
Si2 C10 H10B 109.5
Si2 C10 H10C 109.5
H10A C10 H10B 109.5
H10A C10 H10C 109.5
H10B C10 H10C 109.5
Si2 C11 H11A 109.5
Si2 C11 H11B 109.5
Si2 C11 H11C 109.5
H11A C11 H11B 109.5
H11A C11 H11C 109.5
H11B C11 H11C 109.5
Si3 C12 H12A 109.5
Si3 C12 H12B 109.5
Si3 C12 H12C 109.5
H12A C12 H12B 109.5
H12A C12 H12C 109.5
H12B C12 H12C 109.5
Si3 C13 H13A 109.5
Si3 C13 H13B 109.5
Si3 C13 H13C 109.5
H13A C13 H13B 109.5
H13A C13 H13C 109.5
H13B C13 H13C 109.5
Si3 C14 H14A 109.5
Si3 C14 H14B 109.5
Si3 C14 H14C 109.5
H14A C14 H14B 109.5
H14A C14 H14C 109.5
H14B C14 H14C 109.5
Si4 C15 Ce1 129.8(3)
C16 C15 Ce1 74.4(4)
C16 C15 Si4 130.9(6)
C19 C15 Ce1 72.8(4)
C19 C15 Si4 119.8(6)
C19 C15 C16 107.5(6)
Si5 C16 Ce1 127.5(4)
C15 C16 Ce1 76.4(4)
C15 C16 Si5 132.6(6)
C17 C16 Ce1 73.1(4)
C17 C16 Si5 120.2(5)
C17 C16 C15 105.0(7)
Ce1 C17 H17 114.5
C16 C17 Ce1 77.9(4)
C16 C17 H17 123.7
C16 C17 C18 112.6(7)
C18 C17 Ce1 75.5(4)
C18 C17 H17 123.7
Si6 C18 Ce1 132.2(4)
C17 C18 Ce1 75.1(4)
C17 C18 Si6 125.4(6)
C19 C18 Ce1 75.8(4)
C19 C18 Si6 126.2(6)
C19 C18 C17 104.1(7)
Ce1 C19 H19 114.1
C15 C19 Ce1 78.2(4)
C15 C19 H19 124.7
C18 C19 Ce1 74.9(4)
C18 C19 C15 110.7(7)
C18 C19 H19 124.7
Si4 C20 H20A 109.5
Si4 C20 H20B 109.5
Si4 C20 H20C 109.5
H20A C20 H20B 109.5
H20A C20 H20C 109.5
H20B C20 H20C 109.5
Si4 C21 H21A 109.5
Si4 C21 H21B 109.5
Si4 C21 H21C 109.5
H21A C21 H21B 109.5
H21A C21 H21C 109.5
H21B C21 H21C 109.5
Si4 C22 H22A 109.5
Si4 C22 H22B 109.5
Si4 C22 H22C 109.5
H22A C22 H22B 109.5
H22A C22 H22C 109.5
H22B C22 H22C 109.5
Si5 C23 H23A 109.5
Si5 C23 H23B 109.5
Si5 C23 H23C 109.5
H23A C23 H23B 109.5
H23A C23 H23C 109.5
H23B C23 H23C 109.5
Si5 C24 H24A 109.5
Si5 C24 H24B 109.5
Si5 C24 H24C 109.5
H24A C24 H24B 109.5
H24A C24 H24C 109.5
H24B C24 H24C 109.5
Si5 C25 H25A 109.5
Si5 C25 H25B 109.5
Si5 C25 H25C 109.5
H25A C25 H25B 109.5
H25A C25 H25C 109.5
H25B C25 H25C 109.5
Si6 C26 H26A 109.5
Si6 C26 H26B 109.5
Si6 C26 H26C 109.5
H26A C26 H26B 109.5
H26A C26 H26C 109.5
H26B C26 H26C 109.5
Si6 C27 H27A 109.5
Si6 C27 H27B 109.5
Si6 C27 H27C 109.5
H27A C27 H27B 109.5
H27A C27 H27C 109.5
H27B C27 H27C 109.5
Si6 C28 H28A 109.5
Si6 C28 H28B 109.5
Si6 C28 H28C 109.5
H28A C28 H28B 109.5
H28A C28 H28C 109.5
H28B C28 H28C 109.5
N1 C29 H29 117.8
N1 C29 C30 124.5(9)
C30 C29 H29 117.8
C29 C30 H30 121.3
C29 C30 C31 117.4(9)
C31 C30 H30 121.3
C30 C31 H31 119.5
C32 C31 C30 121.0(9)
C32 C31 H31 119.5
C31 C32 H32 119.7
C31 C32 C33 120.5(9)
C33 C32 H32 119.7
N1 C33 C32 118.0(8)
N1 C33 C34 118.1(7)
C34 C33 C32 123.9(8)
N2 C34 C33 115.7(8)
N2 C34 C35 117.9(8)
C33 C34 C35 126.5(8)
C34 C35 H35 119.3
C36 C35 C34 121.4(9)
C36 C35 H35 119.3
C35 C36 H36 120.1
C35 C36 C37 119.8(9)
C37 C36 H36 120.1
C36 C37 H37 120.8
C38 C37 C36 118.4(9)
C38 C37 H37 120.8
N2 C38 C37 124.4(9)
N2 C38 H38 117.8
C37 C38 H38 117.8

loop_
_geom_bond_atom_site_label_1
_geom_bond_atom_site_label_2
_geom_bond_distance
Ce1 N1 2.475(7)
Ce1 N2 2.483(6)
Ce1 C1 2.871(8)
Ce1 C2 2.834(7)
Ce1 C3 2.780(7)
Ce1 C4 2.827(7)
Ce1 C5 2.825(7)
Ce1 C15 2.876(7)
Ce1 C16 2.850(7)
Ce1 C17 2.788(7)
Ce1 C18 2.793(7)
Ce1 C19 2.806(7)
Si1 C1 1.867(8)
Si1 C6 1.802(8)
Si1 C7 1.886(9)
Si1 C8 1.835(9)
Si2 C2 1.870(8)
Si2 C9 1.879(9)
Si2 C10 1.837(9)
Si2 C11 1.854(8)
Si3 C4 1.858(8)
Si3 C12 1.853(8)
Si3 C13 1.871(8)
Si3 C14 1.855(8)
Si4 C15 1.881(8)
Si4 C20 1.861(8)
Si4 C21 1.876(8)
Si4 C22 1.869(8)
Si5 C16 1.862(8)
Si5 C23 1.857(7)
Si5 C24 1.859(7)
Si5 C25 1.875(7)
Si6 C18 1.853(8)
Si6 C26 1.862(8)
Si6 C27 1.855(7)
Si6 C28 1.860(8)
N1 C29 1.349(9)
N1 C33 1.394(10)
N2 C34 1.399(9)
N2 C38 1.338(9)
C1 C2 1.451(10)
C1 C5 1.433(10)
C2 C3 1.420(10)
C3 H3 0.9300
C3 C4 1.422(10)
C4 C5 1.400(9)
C5 H5 0.9300
C6 H6A 0.9600
C6 H6B 0.9600
C6 H6C 0.9600
C7 H7A 0.9600
C7 H7B 0.9600
C7 H7C 0.9600
C8 H8A 0.9600
C8 H8B 0.9600
C8 H8C 0.9600
C9 H9A 0.9600
C9 H9B 0.9600
C9 H9C 0.9600
C10 H10A 0.9600
C10 H10B 0.9600
C10 H10C 0.9600
C11 H11A 0.9600
C11 H11B 0.9600
C11 H11C 0.9600
C12 H12A 0.9600
C12 H12B 0.9600
C12 H12C 0.9600
C13 H13A 0.9600
C13 H13B 0.9600
C13 H13C 0.9600
C14 H14A 0.9600
C14 H14B 0.9600
C14 H14C 0.9600
C15 C16 1.441(9)
C15 C19 1.422(9)
C16 C17 1.412(9)
C17 H17 0.9300
C17 C18 1.420(10)
C18 C19 1.415(9)
C19 H19 0.9300
C20 H20A 0.9600
C20 H20B 0.9600
C20 H20C 0.9600
C21 H21A 0.9600
C21 H21B 0.9600
C21 H21C 0.9600
C22 H22A 0.9600
C22 H22B 0.9600
C22 H22C 0.9600
C23 H23A 0.9600
C23 H23B 0.9600
C23 H23C 0.9600
C24 H24A 0.9600
C24 H24B 0.9600
C24 H24C 0.9600
C25 H25A 0.9600
C25 H25B 0.9600
C25 H25C 0.9600
C26 H26A 0.9600
C26 H26B 0.9600
C26 H26C 0.9600
C27 H27A 0.9600
C27 H27B 0.9600
C27 H27C 0.9600
C28 H28A 0.9600
C28 H28B 0.9600
C28 H28C 0.9600
C29 H29 0.9300
C29 C30 1.359(11)
C30 H30 0.9300
C30 C31 1.391(11)
C31 H31 0.9300
C31 C32 1.347(11)
C32 H32 0.9300
C32 C33 1.426(11)
C33 C34 1.416(11)
C34 C35 1.427(10)
C35 H35 0.9300
C35 C36 1.340(10)
C36 H36 0.9300
C36 C37 1.378(11)
C37 H37 0.9300
C37 C38 1.369(10)
C38 H38 0.9300

loop_
_geom_torsion_atom_site_label_1
_geom_torsion_atom_site_label_2
_geom_torsion_atom_site_label_3
_geom_torsion_atom_site_label_4
_geom_torsion
Ce1 N1 C29 C30 -176.8(7)
Ce1 N1 C33 C32 177.2(5)
Ce1 N1 C33 C34 -1.2(10)
Ce1 N2 C34 C33 -4.0(10)
Ce1 N2 C34 C35 175.2(5)
Ce1 N2 C38 C37 -176.6(6)
Ce1 C1 C2 Si2 -129.5(7)
Ce1 C1 C2 C3 68.0(5)
Ce1 C1 C5 C4 -68.6(6)
Ce1 C2 C3 C4 70.4(6)
Ce1 C3 C4 Si3 -127.8(6)
Ce1 C3 C4 C5 69.9(5)
Ce1 C4 C5 C1 69.6(6)
Ce1 C15 C16 Si5 -129.0(7)
Ce1 C15 C16 C17 68.0(5)
Ce1 C15 C19 C18 -68.7(5)
Ce1 C16 C17 C18 68.5(5)
Ce1 C17 C18 Si6 -131.5(6)
Ce1 C17 C18 C19 70.8(5)
Ce1 C18 C19 C15 70.9(5)
Si1 C1 C2 Ce1 132.7(7)
Si1 C1 C2 Si2 3.1(12)
Si1 C1 C2 C3 -159.4(6)
Si1 C1 C5 Ce1 -129.5(5)
Si1 C1 C5 C4 161.9(6)
Si2 C2 C3 Ce1 124.7(5)
Si2 C2 C3 C4 -164.9(5)
Si3 C4 C5 Ce1 130.5(6)
Si3 C4 C5 C1 -160.0(6)
Si4 C15 C16 Ce1 129.6(7)
Si4 C15 C16 Si5 0.6(12)
Si4 C15 C16 C17 -162.4(6)
Si4 C15 C19 Ce1 -126.5(5)
Si4 C15 C19 C18 164.8(5)
Si5 C16 C17 Ce1 124.0(5)
Si5 C16 C17 C18 -167.5(5)
Si6 C18 C19 Ce1 132.3(6)
Si6 C18 C19 C15 -156.8(6)
N1 C29 C30 C31 -3.4(14)
N1 C33 C34 N2 3.3(11)
N1 C33 C34 C35 -175.8(8)
N2 C34 C35 C36 2.9(12)
C1 C2 C3 Ce1 -70.4(5)
C1 C2 C3 C4 0.0(9)
C2 C1 C5 Ce1 67.4(5)
C2 C1 C5 C4 -1.2(9)
C2 C3 C4 Ce1 -70.6(6)
C2 C3 C4 Si3 161.6(6)
C2 C3 C4 C5 -0.8(9)
C3 C4 C5 Ce1 -68.4(5)
C3 C4 C5 C1 1.2(9)
C5 C1 C2 Ce1 -67.3(5)
C5 C1 C2 Si2 163.2(6)
C5 C1 C2 C3 0.7(8)
C6 Si1 C1 Ce1 169.3(5)
C6 Si1 C1 C2 61.3(9)
C6 Si1 C1 C5 -96.6(7)
C7 Si1 C1 Ce1 -76.1(6)
C7 Si1 C1 C2 175.9(7)
C7 Si1 C1 C5 18.0(8)
C8 Si1 C1 Ce1 38.6(7)
C8 Si1 C1 C2 -69.4(9)
C8 Si1 C1 C5 132.7(7)
C9 Si2 C2 Ce1 -66.1(6)
C9 Si2 C2 C1 41.6(9)
C9 Si2 C2 C3 -158.0(6)
C10 Si2 C2 Ce1 59.0(6)
C10 Si2 C2 C1 166.7(7)
C10 Si2 C2 C3 -32.9(8)
C11 Si2 C2 Ce1 174.6(4)
C11 Si2 C2 C1 -77.8(8)
C11 Si2 C2 C3 82.7(7)
C12 Si3 C4 Ce1 -50.9(6)
C12 Si3 C4 C3 46.1(8)
C12 Si3 C4 C5 -156.1(7)
C13 Si3 C4 Ce1 73.1(6)
C13 Si3 C4 C3 170.1(6)
C13 Si3 C4 C5 -32.1(8)
C14 Si3 C4 Ce1 -168.7(4)
C14 Si3 C4 C3 -71.7(8)
C14 Si3 C4 C5 86.1(8)
C15 C16 C17 Ce1 -70.4(5)
C15 C16 C17 C18 -1.9(9)
C16 C15 C19 Ce1 66.9(5)
C16 C15 C19 C18 -1.8(9)
C16 C17 C18 Ce1 -70.0(6)
C16 C17 C18 Si6 158.5(6)
C16 C17 C18 C19 0.9(8)
C17 C18 C19 Ce1 -70.3(5)
C17 C18 C19 C15 0.6(8)
C19 C15 C16 Ce1 -65.8(5)
C19 C15 C16 Si5 165.2(6)
C19 C15 C16 C17 2.2(8)
C20 Si4 C15 Ce1 152.5(4)
C20 Si4 C15 C16 47.4(8)
C20 Si4 C15 C19 -115.6(6)
C21 Si4 C15 Ce1 -92.9(5)
C21 Si4 C15 C16 162.1(7)
C21 Si4 C15 C19 -1.0(7)
C22 Si4 C15 Ce1 29.5(6)
C22 Si4 C15 C16 -75.6(8)
C22 Si4 C15 C19 121.4(6)
C23 Si5 C16 Ce1 -64.5(5)
C23 Si5 C16 C15 43.3(9)
C23 Si5 C16 C17 -155.8(6)
C24 Si5 C16 Ce1 55.6(5)
C24 Si5 C16 C15 163.4(7)
C24 Si5 C16 C17 -35.7(7)
C25 Si5 C16 Ce1 171.1(4)
C25 Si5 C16 C15 -81.1(8)
C25 Si5 C16 C17 79.8(7)
C26 Si6 C18 Ce1 176.2(4)
C26 Si6 C18 C17 -81.3(7)
C26 Si6 C18 C19 71.5(7)
C27 Si6 C18 Ce1 -65.1(6)
C27 Si6 C18 C17 37.4(8)
C27 Si6 C18 C19 -169.8(6)
C28 Si6 C18 Ce1 58.2(6)
C28 Si6 C18 C17 160.7(6)
C28 Si6 C18 C19 -46.5(8)
C29 N1 C33 C32 -4.8(11)
C29 N1 C33 C34 176.8(7)
C29 C30 C31 C32 1.4(14)
C30 C31 C32 C33 -1.4(14)
C31 C32 C33 N1 3.0(13)
C31 C32 C33 C34 -178.7(8)
C32 C33 C34 N2 -175.0(7)
C32 C33 C34 C35 5.9(14)
C33 N1 C29 C30 5.2(13)
C33 C34 C35 C36 -178.0(8)
C34 N2 C38 C37 4.0(12)
C34 C35 C36 C37 1.4(13)
C35 C36 C37 C38 -3.0(14)
C36 C37 C38 N2 0.3(14)
C38 N2 C34 C33 175.4(7)
C38 N2 C34 C35 -5.4(11)
